data_2207405
loop_
_publ_author_name
'Sun, Ya-Guang'
'Gao, En-Jun'
'Liu, Xia'
'Wang, Cheng-Shen'

_publ_section_title
<i>catena</i>-Poly[[diaqua(1,10-phenanthroline-\k^2^<i>N</i>,<i>N</i>')cadmium(II)]-\m-fumarato-\k^2^<i>O</i>:<i>O</i>']
_journal_coeditor_code XU6053
_journal_issue 11
_journal_name_full 'Acta Crystallographica Section E'
_journal_page_first m2190
_journal_page_last m2191
_journal_paper_doi 10.1107/S1600536805031016
_journal_volume 61
_journal_year 2005
_chemical_formula_iupac '[Cd (C4 H2 O4) (C12 H8 N2) (H2 O)2]'
_chemical_formula_moiety 'C16 H14 Cd N2 O6'
_chemical_formula_sum 'C16 H14 Cd N2 O6'
_chemical_formula_weight 442.69
_chemical_name_systematic
;
catena-Poly[[diaqua(1,10-phenanthroline-\k^2^N,N')cadmium(II)]-\m-
fumarato-\k^2^O:O']
;
_space_group_IT_number 15
_symmetry_cell_setting monoclinic
_symmetry_space_group_name_Hall '-C 2yc'
_symmetry_space_group_name_H-M 'C 1 2/c 1'
_atom_sites_solution_hydrogens geom
_atom_sites_solution_primary direct
_atom_sites_solution_secondary difmap
_audit_creation_method SHELXL-97
_cell_angle_alpha 90.00
_cell_angle_beta 114.920(10)
_cell_angle_gamma 90.00
_cell_formula_units_Z 4
_cell_length_a 11.760(9)
_cell_length_b 13.060(10)
_cell_length_c 11.243(9)
_cell_measurement_reflns_used 874
_cell_measurement_temperature 293(2)
_cell_measurement_theta_max 26.0
_cell_measurement_theta_min 2.5
_cell_volume 1566(2)
_computing_cell_refinement 'SAINT (Bruker, 2000)'
_computing_data_collection 'SMART (Bruker, 2000)'
_computing_data_reduction SAINT
_computing_molecular_graphics 'SHELXTL (Bruker, 2000)'
_computing_publication_material SHELXTL
_computing_structure_refinement 'SHELXL97 (Sheldrick, 1997)'
_computing_structure_solution 'SHELXS97 (Sheldrick, 1997)'
_diffrn_ambient_temperature 293(2)
_diffrn_measured_fraction_theta_full 1.00
_diffrn_measured_fraction_theta_max 1.00
_diffrn_measurement_device_type 'Bruker SMART CCD area-detector'
_diffrn_measurement_method '\f and \w'
_diffrn_radiation_monochromator graphite
_diffrn_radiation_source 'fine-focus sealed tube'
_diffrn_radiation_type MoK\a
_diffrn_radiation_wavelength 0.71073
_diffrn_reflns_av_R_equivalents 0.023
_diffrn_reflns_av_sigmaI/netI 0.027
_diffrn_reflns_limit_h_max 14
_diffrn_reflns_limit_h_min -11
_diffrn_reflns_limit_k_max 10
_diffrn_reflns_limit_k_min -16
_diffrn_reflns_limit_l_max 13
_diffrn_reflns_limit_l_min -13
_diffrn_reflns_number 4332
_diffrn_reflns_theta_full 26.2
_diffrn_reflns_theta_max 26.2
_diffrn_reflns_theta_min 2.5
_diffrn_standards_interval_count 0
_diffrn_standards_interval_time 0
_diffrn_standards_number 0
_exptl_absorpt_coefficient_mu 1.433
_exptl_absorpt_correction_T_max 0.710
_exptl_absorpt_correction_T_min 0.628
_exptl_absorpt_correction_type multi-scan
_exptl_absorpt_process_details '(SADABS; Sheldrick, 1996)'
_exptl_crystal_colour yellow
_exptl_crystal_density_diffrn 1.878
_exptl_crystal_density_method 'not measured'
_exptl_crystal_description block
_exptl_crystal_F_000 880
_exptl_crystal_size_max 0.32
_exptl_crystal_size_mid 0.28
_exptl_crystal_size_min 0.24
_refine_diff_density_max 0.27
_refine_diff_density_min -0.37
_refine_ls_extinction_method none
_refine_ls_goodness_of_fit_ref 1.040
_refine_ls_hydrogen_treatment constr
_refine_ls_matrix_type full
_refine_ls_number_parameters 114
_refine_ls_number_reflns 1554
_refine_ls_number_restraints 0
_refine_ls_restrained_S_all 1.040
_refine_ls_R_factor_all 0.025
_refine_ls_R_factor_gt 0.020
_refine_ls_shift/su_max 0.003
_refine_ls_shift/su_mean 0.001
_refine_ls_structure_factor_coef Fsqd
_refine_ls_weighting_details 'calc w = 1/[\s^2^(Fo^2^)+(0.0278P)^2^] where P = (Fo^2^+2Fc^2^)/3'
_refine_ls_weighting_scheme calc
_refine_ls_wR_factor_gt 0.047
_refine_ls_wR_factor_ref 0.048
_reflns_number_gt 1416
_reflns_number_total 1554
_reflns_threshold_expression I>2\s(I)
_cod_data_source_file xu6053.cif
_cod_data_source_block I
_cod_depositor_comments
;
The following automatic conversions were performed:
'_symmetry_cell_setting' value 'Monoclinic' changed to 'monoclinic'
according to '/home/saulius/struct/CIF-dictionaries/cif_core.dic'
dictionary named 'cif_core.dic' version 2.4.1 from 2010-06-29.

Automatic conversion script
Id: cif_fix_enum 1527 2010-12-29 10:47:43Z saulius 

The following automatic conversions were performed:

'_symmetry_cell_setting' value 'Monoclinic' changed to 'monoclinic'
according to /home/saulius/struct/CIF-dictionaries/cif_core.dic
dictionary named 'cif_core.dic' version 2.4.1 from 2010-06-29.

Automatic conversion script
Id: cif_fix_values 1715 2011-07-08 13:25:40Z adriana 
;
_cod_original_sg_symbol_H-M 'C 2/c'
_cod_database_code 2207405

loop_
_symmetry_equiv_pos_as_xyz
'x, y, z'
'-x, y, -z+1/2'
'x+1/2, y+1/2, z'
'-x+1/2, y+1/2, -z+1/2'
'-x, -y, -z'
'x, -y, z-1/2'
'-x+1/2, -y+1/2, -z'
'x+1/2, -y+1/2, z-1/2'

loop_
_atom_site_label
_atom_site_fract_x
_atom_site_fract_y
_atom_site_fract_z
_atom_site_U_iso_or_equiv
_atom_site_adp_type
_atom_site_calc_flag
_atom_site_refinement_flags
_atom_site_occupancy
_atom_site_type_symbol
Cd1 1.0000 0.440505(16) 0.2500 0.02189(9) Uani d S 1 Cd
O1 1.11385(15) 0.55447(11) 0.41429(16) 0.0302(4) Uani d . 1 O
O2 1.23296(16) 0.62358(13) 0.32362(17) 0.0389(4) Uani d . 1 O
O3 0.84198(15) 0.45559(11) 0.31992(16) 0.0288(4) Uani d . 1 O
H3A 0.8128 0.5197 0.2844 0.035 Uiso d R 1 H
H3B 0.8512 0.4587 0.4012 0.035 Uiso d R 1 H
N1 0.94236(16) 0.29371(13) 0.11574(17) 0.0247(4) Uani d . 1 N
C1 0.8869(2) 0.29305(18) -0.0150(2) 0.0330(5) Uani d . 1 C
H1 0.8699 0.3555 -0.0588 0.040 Uiso calc R 1 H
C2 0.8531(2) 0.20356(19) -0.0891(2) 0.0356(6) Uani d . 1 C
H2 0.8148 0.2066 -0.1803 0.043 Uiso calc R 1 H
C3 0.8769(2) 0.11190(19) -0.0264(2) 0.0337(6) Uani d . 1 C
H3 0.8535 0.0514 -0.0743 0.040 Uiso calc R 1 H
C4 0.9374(2) 0.10865(17) 0.1118(2) 0.0266(5) Uani d . 1 C
C5 0.9693(2) 0.01510(18) 0.1845(2) 0.0347(6) Uani d . 1 C
H5 0.9470 -0.0470 0.1401 0.042 Uiso calc R 1 H
C6 0.96843(18) 0.20283(15) 0.1789(2) 0.0215(4) Uani d . 1 C
C7 1.1841(2) 0.62479(16) 0.4024(2) 0.0246(5) Uani d . 1 C
C8 1.2098(2) 0.71353(16) 0.4947(2) 0.0269(5) Uani d . 1 C
H8 1.1665 0.7171 0.5473 0.032 Uiso calc R 1 H

loop_
_atom_site_aniso_label
_atom_site_aniso_U_11
_atom_site_aniso_U_22
_atom_site_aniso_U_33
_atom_site_aniso_U_12
_atom_site_aniso_U_13
_atom_site_aniso_U_23
Cd1 0.03039(14) 0.01510(12) 0.01916(12) 0.000 0.00946(9) 0.000
O1 0.0436(9) 0.0224(8) 0.0257(8) -0.0133(7) 0.0158(7) -0.0067(6)
O2 0.0619(11) 0.0309(9) 0.0368(10) -0.0160(8) 0.0335(9) -0.0115(7)
O3 0.0398(9) 0.0242(8) 0.0259(8) -0.0009(7) 0.0172(7) 0.0009(6)
N1 0.0299(10) 0.0203(9) 0.0210(9) -0.0004(8) 0.0080(8) 0.0006(7)
C1 0.0411(13) 0.0297(13) 0.0248(12) -0.0005(11) 0.0104(10) 0.0023(10)
C2 0.0394(13) 0.0401(15) 0.0225(12) -0.0061(11) 0.0083(10) -0.0058(10)
C3 0.0358(13) 0.0287(13) 0.0349(14) -0.0079(11) 0.0134(11) -0.0131(11)
C4 0.0276(11) 0.0209(11) 0.0329(13) -0.0041(9) 0.0142(10) -0.0043(9)
C5 0.0416(14) 0.0168(11) 0.0480(15) -0.0032(10) 0.0210(12) -0.0069(10)
C6 0.0232(10) 0.0167(10) 0.0259(11) -0.0001(8) 0.0115(9) -0.0008(8)
C7 0.0323(11) 0.0173(10) 0.0202(11) -0.0042(9) 0.0070(9) -0.0011(8)
C8 0.0360(12) 0.0228(11) 0.0248(11) -0.0062(9) 0.0157(10) -0.0050(9)

loop_
_atom_type_symbol
_atom_type_description
_atom_type_scat_dispersion_real
_atom_type_scat_dispersion_imag
_atom_type_scat_source
C C 0.0033 0.0016 'International Tables Vol C Tables 4.2.6.8 and 6.1.1.4'
H H 0.0000 0.0000 'International Tables Vol C Tables 4.2.6.8 and 6.1.1.4'
N N 0.0061 0.0033 'International Tables Vol C Tables 4.2.6.8 and 6.1.1.4'
O O 0.0106 0.0060 'International Tables Vol C Tables 4.2.6.8 and 6.1.1.4'
Cd Cd -0.8075 1.2024 'International Tables Vol C Tables 4.2.6.8 and 6.1.1.4'

loop_
_geom_angle_atom_site_label_1
_geom_angle_atom_site_label_2
_geom_angle_atom_site_label_3
_geom_angle_site_symmetry_1
_geom_angle_site_symmetry_3
_geom_angle
_geom_angle_publ_flag
O1 Cd1 O1 . 2_755 99.78(10) y
O1 Cd1 O3 . . 87.21(7) y
O1 Cd1 O3 . 2_755 86.50(7) y
O1 Cd1 N1 . . 161.80(6) y
O1 Cd1 N1 2_755 . 95.65(8) y
O1 Cd1 O3 2_755 . 86.50(7) ?
O1 Cd1 N1 2_755 2_755 161.80(6) ?
O3 Cd1 N1 . 2_755 84.66(6) y
O3 Cd1 N1 . . 103.40(6) y
O3 Cd1 O3 . 2_755 170.22(9) y
O3 Cd1 N1 2_755 2_755 103.40(6) ?
O3 Cd1 N1 2_755 . 84.66(6) ?
N1 Cd1 N1 2_755 . 71.10(10) ?
C7 O1 Cd1 . . 124.13(14) ?
Cd1 O3 H3A . . 97.8 ?
Cd1 O3 H3B . . 126.6 ?
H3A O3 H3B . . 105.5 ?
C1 N1 C6 . . 118.11(18) ?
C1 N1 Cd1 . . 125.91(15) ?
C6 N1 Cd1 . . 115.98(15) ?
N1 C1 C2 . . 123.3(2) ?
N1 C1 H1 . . 118.3 ?
C2 C1 H1 . . 118.3 ?
C3 C2 C1 . . 119.0(2) ?
C3 C2 H2 . . 120.5 ?
C1 C2 H2 . . 120.5 ?
C2 C3 C4 . . 119.8(2) ?
C2 C3 H3 . . 120.1 ?
C4 C3 H3 . . 120.1 ?
C6 C4 C3 . . 117.4(2) ?
C6 C4 C5 . . 119.6(2) ?
C3 C4 C5 . . 123.0(2) ?
C5 C5 C4 2_755 . 121.27(13) ?
C5 C5 H5 2_755 . 119.4 ?
C4 C5 H5 . . 119.4 ?
N1 C6 C4 . . 122.4(2) ?
N1 C6 C6 . 2_755 118.45(12) ?
C4 C6 C6 . 2_755 119.12(13) ?
O2 C7 O1 . . 125.34(19) ?
O2 C7 C8 . . 118.98(19) ?
O1 C7 C8 . . 115.66(19) ?
C8 C8 C7 7_766 . 123.4(3) ?
C8 C8 H8 7_766 . 118.3 ?
C7 C8 H8 . . 118.3 ?

loop_
_geom_bond_atom_site_label_1
_geom_bond_atom_site_label_2
_geom_bond_site_symmetry_2
_geom_bond_distance
_geom_bond_publ_flag
Cd1 O1 . 2.3095(19) y
Cd1 O1 2_755 2.3095(19) ?
Cd1 O3 . 2.311(2) y
Cd1 O3 2_755 2.311(2) ?
Cd1 N1 2_755 2.356(2) ?
Cd1 N1 . 2.356(2) y
O1 C7 . 1.279(3) ?
O2 C7 . 1.243(3) ?
O3 H3A . 0.9283 ?
O3 H3B . 0.8750 ?
N1 C1 . 1.333(3) ?
N1 C6 . 1.350(3) ?
C1 C2 . 1.393(3) ?
C1 H1 . 0.9300 ?
C2 C3 . 1.357(3) ?
C2 H2 . 0.9300 ?
C3 C4 . 1.411(3) ?
C3 H3 . 0.9300 ?
C4 C6 . 1.408(3) ?
C4 C5 . 1.429(3) ?
C5 C5 2_755 1.339(5) ?
C5 H5 . 0.9300 ?
C6 C6 2_755 1.453(4) ?
C7 C8 . 1.499(3) ?
C8 C8 7_766 1.312(4) ?
C8 H8 . 0.9300 ?

loop_
_geom_hbond_atom_site_label_D
_geom_hbond_atom_site_label_H
_geom_hbond_atom_site_label_A
_geom_hbond_site_symmetry_A
_geom_hbond_distance_DH
_geom_hbond_distance_HA
_geom_hbond_distance_DA
_geom_hbond_angle_DHA
_geom_hbond_publ_flag
O3 H3A O2 2_755 0.93 1.75 2.644(3) 161 no
O3 H3B O1 5_766 0.88 1.95 2.812(3) 171 no

loop_
_geom_torsion_atom_site_label_1
_geom_torsion_atom_site_label_2
_geom_torsion_atom_site_label_3
_geom_torsion_atom_site_label_4
_geom_torsion_site_symmetry_1
_geom_torsion_site_symmetry_4
_geom_torsion
O1 Cd1 O1 C7 2_755 . -55.74(16)
O3 Cd1 O1 C7 . . -141.70(17)
O3 Cd1 O1 C7 2_755 . 30.81(17)
N1 Cd1 O1 C7 2_755 . 133.95(17)
N1 Cd1 O1 C7 . . 91.8(2)
O1 Cd1 N1 C1 . . -134.7(2)
O1 Cd1 N1 C1 2_755 . 13.19(18)
O3 Cd1 N1 C1 . . 100.92(18)
O3 Cd1 N1 C1 2_755 . -73.46(18)
N1 Cd1 N1 C1 2_755 . -179.6(2)
O1 Cd1 N1 C6 . . 45.5(3)
O1 Cd1 N1 C6 2_755 . -166.63(14)
O3 Cd1 N1 C6 . . -78.90(15)
O3 Cd1 N1 C6 2_755 . 106.72(15)
N1 Cd1 N1 C6 2_755 . 0.57(10)
C6 N1 C1 C2 . . 0.9(3)
Cd1 N1 C1 C2 . . -178.90(17)
N1 C1 C2 C3 . . 0.3(4)
C1 C2 C3 C4 . . -1.3(4)
C2 C3 C4 C6 . . 1.1(3)
C2 C3 C4 C5 . . -177.9(2)
C6 C4 C5 C5 . 2_755 -1.4(4)
C3 C4 C5 C5 . 2_755 177.6(3)
C1 N1 C6 C4 . . -1.1(3)
Cd1 N1 C6 C4 . . 178.77(15)
C1 N1 C6 C6 . 2_755 178.6(2)
Cd1 N1 C6 C6 . 2_755 -1.6(3)
C3 C4 C6 N1 . . 0.1(3)
C5 C4 C6 N1 . . 179.07(19)
C3 C4 C6 C6 . 2_755 -179.5(2)
C5 C4 C6 C6 . 2_755 -0.5(3)
Cd1 O1 C7 O2 . . -24.1(3)
Cd1 O1 C7 C8 . . 157.36(14)
O2 C7 C8 C8 . 7_766 -6.2(4)
O1 C7 C8 C8 . 7_766 172.5(3)
